data_2232319
loop_
_publ_author_name
'Ghazzali, Mohamed'
'Abdel-Aziz, Hatem A.'
'Al-Farhan, Khalid'
'Ng, Seik Weng'

_publ_section_title
;
 1-[1-(3-Methylphenyl)-5-phenyl-4-phenylsulfonyl-1<i>H</i>-pyrazol-3-yl]ethanone
;
_journal_coeditor_code HG5108
_journal_issue 11
_journal_name_full 'Acta Crystallographica Section E'
_journal_page_first o2922
_journal_paper_doi 10.1107/S1600536811041122
_journal_volume 67
_journal_year 2011
_chemical_formula_iupac 'C24 H20 N2 O3 S'
_chemical_formula_moiety 'C24 H20 N2 O3 S'
_chemical_formula_sum 'C24 H20 N2 O3 S'
_chemical_formula_weight 416.48
_chemical_name_systematic
;
1-[1-(3-Methylphenyl)-5-phenyl-4-phenylsulfonyl-1<i>H</i>-pyrazol-3-yl]ethanone
;
_space_group_IT_number 14
_symmetry_cell_setting monoclinic
_symmetry_space_group_name_Hall '-P 2yn'
_symmetry_space_group_name_H-M 'P 1 21/n 1'
_atom_sites_solution_hydrogens geom
_atom_sites_solution_primary direct
_atom_sites_solution_secondary difmap
_audit_creation_method SHELXL-97
_cell_angle_alpha 90.00
_cell_angle_beta 115.9450(10)
_cell_angle_gamma 90.00
_cell_formula_units_Z 4
_cell_length_a 10.5717(4)
_cell_length_b 17.7004(6)
_cell_length_c 12.8744(4)
_cell_measurement_reflns_used 725
_cell_measurement_temperature 293(2)
_cell_measurement_theta_max 27.5
_cell_measurement_theta_min 3.1
_cell_volume 2166.30(13)
_computing_cell_refinement 'CrystalClear (Rigaku, 2007)'
_computing_data_collection 'CrystalClear (Rigaku, 2007)'
_computing_data_reduction 'CrystalClear (Rigaku, 2007)'
_computing_molecular_graphics 'X-SEED (Barbour, 2001)'
_computing_publication_material 'publCIF (Westrip, 2010)'
_computing_structure_refinement 'SHELXL97 (Sheldrick, 2008)'
_computing_structure_solution 'SHELXS97 (Sheldrick, 2008)'
_diffrn_ambient_temperature 293(2)
_diffrn_measured_fraction_theta_full 0.997
_diffrn_measured_fraction_theta_max 0.997
_diffrn_measurement_device_type 'Rigaku R-AXIS RAPID'
_diffrn_measurement_method \w
_diffrn_radiation_monochromator graphite
_diffrn_radiation_source 'fine-focus sealed tube'
_diffrn_radiation_type MoK\a
_diffrn_radiation_wavelength 0.71073
_diffrn_reflns_av_R_equivalents 0.0422
_diffrn_reflns_av_sigmaI/netI 0.0327
_diffrn_reflns_limit_h_max 13
_diffrn_reflns_limit_h_min -13
_diffrn_reflns_limit_k_max 22
_diffrn_reflns_limit_k_min -22
_diffrn_reflns_limit_l_max 16
_diffrn_reflns_limit_l_min -16
_diffrn_reflns_number 23603
_diffrn_reflns_theta_full 27.48
_diffrn_reflns_theta_max 27.48
_diffrn_reflns_theta_min 3.11
_diffrn_standards_decay_% 0
_diffrn_standards_interval_count 0
_diffrn_standards_interval_time 0
_diffrn_standards_number 0
_exptl_absorpt_coefficient_mu 0.177
_exptl_absorpt_correction_T_max 0.9655
_exptl_absorpt_correction_T_min 0.9327
_exptl_absorpt_correction_type multi-scan
_exptl_absorpt_process_details '(CrystalClear; Rigaku, 2007)'
_exptl_crystal_colour yellow
_exptl_crystal_density_diffrn 1.277
_exptl_crystal_density_method 'not measured'
_exptl_crystal_description block
_exptl_crystal_F_000 872
_exptl_crystal_size_max 0.40
_exptl_crystal_size_mid 0.30
_exptl_crystal_size_min 0.20
_refine_diff_density_max 0.298
_refine_diff_density_min -0.368
_refine_ls_extinction_coef 0.0235(19)
_refine_ls_extinction_expression Fc^*^=kFc[1+0.001xFc^2^\l^3^/sin(2\q)]^-1/4^
_refine_ls_extinction_method 'SHELXL97 (Sheldrick, 2008)'
_refine_ls_goodness_of_fit_ref 1.164
_refine_ls_hydrogen_treatment constr
_refine_ls_matrix_type full
_refine_ls_number_parameters 266
_refine_ls_number_reflns 4951
_refine_ls_number_restraints 44
_refine_ls_restrained_S_all 1.184
_refine_ls_R_factor_all 0.0669
_refine_ls_R_factor_gt 0.0409
_refine_ls_shift/su_max 0.001
_refine_ls_shift/su_mean 0.001
_refine_ls_structure_factor_coef Fsqd
_refine_ls_weighting_details 'calc w=1/[\s^2^(Fo^2^)+(0.0582P)^2^+0.3317P] where P=(Fo^2^+2Fc^2^)/3'
_refine_ls_weighting_scheme calc
_refine_ls_wR_factor_gt 0.1059
_refine_ls_wR_factor_ref 0.1314
_reflns_number_gt 3490
_reflns_number_total 4951
_reflns_threshold_expression I>2\s(I)
_cod_data_source_file hg5108.cif
_cod_data_source_block I
_cod_original_sg_symbol_H-M 'P 21/n'
_cod_database_code 2232319
_cod_database_fobs_code 2232319

loop_
_symmetry_equiv_pos_as_xyz
'x, y, z'
'-x+1/2, y+1/2, -z+1/2'
'-x, -y, -z'
'x-1/2, -y-1/2, z-1/2'

loop_
_atom_site_type_symbol
_atom_site_label
_atom_site_fract_x
_atom_site_fract_y
_atom_site_fract_z
_atom_site_U_iso_or_equiv
_atom_site_adp_type
_atom_site_calc_flag
_atom_site_refinement_flags
_atom_site_occupancy
_atom_site_symmetry_multiplicity
_atom_site_disorder_assembly
_atom_site_disorder_group
S S1 0.54751(5) 0.63143(2) 0.45045(4) 0.03997(16) Uani d . 1 1 . .
O O1 0.40174(15) 0.64090(7) 0.42277(13) 0.0545(4) Uani d . 1 1 . .
O O2 0.64729(16) 0.62701(7) 0.56934(11) 0.0534(4) Uani d . 1 1 . .
O O3 0.88191(16) 0.55753(8) 0.54515(13) 0.0637(4) Uani d . 1 1 . .
N N1 0.50448(17) 0.45192(8) 0.26398(13) 0.0440(4) Uani d D 1 1 . .
N N2 0.63866(17) 0.43781(9) 0.34261(13) 0.0460(4) Uani d . 1 1 A .
C C1 0.8879(2) 0.42371(13) 0.5538(2) 0.0624(6) Uani d . 1 1 . .
H H1A 0.9853 0.4310 0.6057 0.094 Uiso calc R 1 1 . .
H H1B 0.8804 0.3920 0.4909 0.094 Uiso calc R 1 1 . .
H H1C 0.8409 0.4001 0.5944 0.094 Uiso calc R 1 1 . .
C C2 0.8211(2) 0.49846(11) 0.50784(17) 0.0452(4) Uani d . 1 1 A .
C C3 0.67586(19) 0.49709(9) 0.41353(15) 0.0405(4) Uani d . 1 1 . .
C C4 0.56201(19) 0.54928(9) 0.38003(14) 0.0382(4) Uani d . 1 1 A .
C C5 0.45247(19) 0.51785(9) 0.28374(15) 0.0388(4) Uani d . 1 1 A .
C C6 0.3067(2) 0.54191(10) 0.21258(15) 0.0431(4) Uani d . 1 1 . .
C C7 0.1966(2) 0.50136(12) 0.21653(18) 0.0551(5) Uani d . 1 1 A .
H H7 0.2151 0.4584 0.2624 0.066 Uiso calc R 1 1 . .
C C8 0.0593(2) 0.52496(16) 0.1521(2) 0.0722(7) Uani d . 1 1 . .
H H8 -0.0146 0.4975 0.1542 0.087 Uiso calc R 1 1 A .
C C9 0.0319(3) 0.58849(17) 0.0853(2) 0.0803(7) Uani d . 1 1 A .
H H9 -0.0604 0.6048 0.0437 0.096 Uiso calc R 1 1 . .
C C10 0.1397(3) 0.62815(15) 0.0796(2) 0.0822(8) Uani d . 1 1 . .
H H10 0.1204 0.6708 0.0331 0.099 Uiso calc R 1 1 A .
C C11 0.2772(3) 0.60493(13) 0.14280(19) 0.0631(6) Uani d . 1 1 A .
H H11 0.3501 0.6319 0.1383 0.076 Uiso calc R 1 1 . .
C C12 0.4517(7) 0.3942(4) 0.1774(6) 0.0362(12) Uani d PGDU 0.50 1 A 1
C C13 0.4027(10) 0.3246(6) 0.1945(5) 0.0663(7) Uani d PGU 0.50 1 A 1
H H13 0.4246 0.3081 0.2690 0.080 Uiso calc PR 0.50 1 A 1
C C14 0.3208(9) 0.2798(4) 0.1002(8) 0.0720(15) Uani d PGU 0.50 1 A 1
H H14 0.2880 0.2333 0.1116 0.086 Uiso calc PR 0.50 1 A 1
C C15 0.2879(7) 0.3045(4) -0.0112(6) 0.0686(16) Uani d PGU 0.50 1 A 1
H H15 0.2331 0.2745 -0.0742 0.082 Uiso calc PR 0.50 1 A 1
C C16 0.3369(10) 0.3741(6) -0.0283(5) 0.0685(10) Uani d PGDU 0.50 1 A 1
C C17 0.4188(8) 0.4189(4) 0.0660(8) 0.0459(12) Uani d PGU 0.50 1 A 1
H H17 0.4516 0.4654 0.0545 0.055 Uiso calc PR 0.50 1 A 1
C C18 0.2992(15) 0.3922(5) -0.1542(5) 0.1145(12) Uani d PDU 0.50 1 A 1
H H18A 0.2297 0.4315 -0.1807 0.172 Uiso calc PR 0.50 1 A 1
H H18B 0.2623 0.3478 -0.2005 0.172 Uiso calc PR 0.50 1 A 1
H H18C 0.3819 0.4087 -0.1608 0.172 Uiso calc PR 0.50 1 A 1
C C12' 0.4183(7) 0.4036(4) 0.1680(6) 0.0362(12) Uani d PGD 0.50 1 A 2
C C13' 0.4065(10) 0.3301(6) 0.2006(4) 0.0663(7) Uani d PG 0.50 1 A 2
H H13' 0.4309 0.3190 0.2776 0.080 Uiso calc PR 0.50 1 A 2
C C14' 0.3584(9) 0.2731(4) 0.1180(8) 0.0720(15) Uani d PG 0.50 1 A 2
H H14' 0.3505 0.2239 0.1398 0.086 Uiso calc PR 0.50 1 A 2
C C15' 0.3219(8) 0.2897(4) 0.0029(6) 0.0686(16) Uani d PG 0.50 1 A 2
H H15' 0.2897 0.2516 -0.0524 0.082 Uiso calc PR 0.50 1 A 2
C C16' 0.3337(10) 0.3633(6) -0.0297(4) 0.0685(10) Uani d PGD 0.50 1 A 2
C C17' 0.3819(8) 0.4203(4) 0.0529(8) 0.0459(12) Uani d PG 0.50 1 A 2
H H17' 0.3898 0.4695 0.0312 0.055 Uiso calc PR 0.50 1 A 2
C C18' 0.2985(14) 0.3918(2) -0.1529(2) 0.1145(12) Uani d PD 0.50 1 A 2
H H18D 0.2052 0.3758 -0.2049 0.172 Uiso calc PR 0.50 1 A 2
H H18E 0.3648 0.3712 -0.1776 0.172 Uiso calc PR 0.50 1 A 2
H H18F 0.3034 0.4459 -0.1527 0.172 Uiso calc PR 0.50 1 A 2
C C19 0.59640(16) 0.70713(9) 0.38558(12) 0.0420(4) Uani d R 1 1 . .
C C20 0.73709(16) 0.72002(10) 0.41591(12) 0.0567(5) Uani d R 1 1 . .
H H20 0.8059 0.6889 0.4690 0.068 Uiso calc R 1 1 . .
C C21 0.7737(3) 0.78024(14) 0.3657(2) 0.0777(7) Uani d . 1 1 . .
H H21 0.8679 0.7898 0.3853 0.093 Uiso calc R 1 1 . .
C C22 0.6707(4) 0.82612(15) 0.2866(2) 0.0850(9) Uani d . 1 1 . .
H H22 0.6961 0.8661 0.2527 0.102 Uiso calc R 1 1 . .
C C23 0.5320(3) 0.81318(13) 0.2580(2) 0.0755(7) Uani d . 1 1 . .
H H23 0.4634 0.8446 0.2054 0.091 Uiso calc R 1 1 . .
C C24 0.4932(2) 0.75312(11) 0.30731(17) 0.0562(5) Uani d . 1 1 . .
H H24 0.3989 0.7440 0.2878 0.067 Uiso calc R 1 1 . .

loop_
_atom_site_aniso_label
_atom_site_aniso_U_11
_atom_site_aniso_U_22
_atom_site_aniso_U_33
_atom_site_aniso_U_12
_atom_site_aniso_U_13
_atom_site_aniso_U_23
S1 0.0528(3) 0.0324(2) 0.0414(3) 0.00075(18) 0.0268(2) -0.00099(17)
O1 0.0550(9) 0.0472(8) 0.0739(10) 0.0037(6) 0.0399(8) -0.0035(7)
O2 0.0773(10) 0.0465(8) 0.0364(7) 0.0045(7) 0.0249(7) -0.0011(5)
O3 0.0572(10) 0.0547(9) 0.0710(10) -0.0084(7) 0.0205(8) -0.0132(7)
N1 0.0500(10) 0.0366(8) 0.0474(8) -0.0036(6) 0.0232(8) -0.0090(6)
N2 0.0470(9) 0.0415(9) 0.0519(9) -0.0001(7) 0.0239(8) -0.0062(7)
C1 0.0521(13) 0.0565(13) 0.0761(15) 0.0077(10) 0.0259(12) 0.0102(11)
C2 0.0464(11) 0.0466(11) 0.0486(10) -0.0017(8) 0.0264(9) -0.0043(8)
C3 0.0470(11) 0.0337(9) 0.0464(10) -0.0019(7) 0.0256(9) -0.0020(7)
C4 0.0474(10) 0.0319(9) 0.0406(9) -0.0021(7) 0.0242(8) -0.0010(7)
C5 0.0473(11) 0.0333(9) 0.0408(9) -0.0027(7) 0.0238(8) -0.0008(7)
C6 0.0495(11) 0.0381(10) 0.0404(9) -0.0004(8) 0.0184(9) -0.0012(7)
C7 0.0516(13) 0.0572(13) 0.0562(12) 0.0001(9) 0.0234(11) 0.0081(9)
C8 0.0483(14) 0.0915(18) 0.0703(15) 0.0003(12) 0.0199(12) 0.0094(13)
C9 0.0616(17) 0.091(2) 0.0703(16) 0.0187(14) 0.0123(13) 0.0107(14)
C10 0.084(2) 0.0708(17) 0.0720(16) 0.0151(14) 0.0159(15) 0.0280(13)
C11 0.0649(15) 0.0553(13) 0.0619(13) -0.0018(11) 0.0211(12) 0.0165(10)
C12 0.022(3) 0.0355(19) 0.0547(14) 0.007(2) 0.0206(17) -0.0108(14)
C13 0.0873(18) 0.0454(16) 0.0844(16) -0.0160(12) 0.0545(15) -0.0206(12)
C14 0.063(4) 0.0491(16) 0.117(3) -0.016(2) 0.051(3) -0.0338(17)
C15 0.037(4) 0.072(3) 0.092(2) 0.001(3) 0.023(2) -0.046(2)
C16 0.0551(15) 0.085(3) 0.0636(14) -0.0097(16) 0.0246(12) -0.0338(14)
C17 0.022(4) 0.0633(13) 0.049(2) -0.0071(17) 0.012(2) -0.0137(11)
C18 0.109(3) 0.164(3) 0.0582(16) -0.006(2) 0.0247(17) -0.0346(18)
C12' 0.022(3) 0.0355(19) 0.0547(14) 0.007(2) 0.0206(17) -0.0108(14)
C13' 0.0873(18) 0.0454(16) 0.0844(16) -0.0160(12) 0.0545(15) -0.0206(12)
C14' 0.063(4) 0.0491(16) 0.117(3) -0.016(2) 0.051(3) -0.0338(17)
C15' 0.037(4) 0.072(3) 0.092(2) 0.001(3) 0.023(2) -0.046(2)
C16' 0.0551(15) 0.085(3) 0.0636(14) -0.0097(16) 0.0246(12) -0.0338(14)
C17' 0.022(4) 0.0633(13) 0.049(2) -0.0071(17) 0.012(2) -0.0137(11)
C18' 0.109(3) 0.164(3) 0.0582(16) -0.006(2) 0.0247(17) -0.0346(18)
C19 0.0583(12) 0.0319(9) 0.0389(9) -0.0036(8) 0.0241(9) -0.0048(7)
C20 0.0614(14) 0.0467(11) 0.0677(13) -0.0072(9) 0.0333(11) -0.0009(10)
C21 0.0881(19) 0.0641(16) 0.0975(19) -0.0226(14) 0.0560(17) -0.0040(14)
C22 0.134(3) 0.0551(15) 0.0825(18) -0.0239(16) 0.0628(19) 0.0065(13)
C23 0.112(2) 0.0456(13) 0.0597(14) -0.0017(13) 0.0294(15) 0.0126(10)
C24 0.0689(14) 0.0422(11) 0.0514(11) 0.0000(9) 0.0208(11) 0.0041(9)

loop_
_atom_type_symbol
_atom_type_description
_atom_type_scat_dispersion_real
_atom_type_scat_dispersion_imag
_atom_type_scat_source
C C 0.0033 0.0016 'International Tables Vol C Tables 4.2.6.8 and 6.1.1.4'
H H 0.0000 0.0000 'International Tables Vol C Tables 4.2.6.8 and 6.1.1.4'
N N 0.0061 0.0033 'International Tables Vol C Tables 4.2.6.8 and 6.1.1.4'
O O 0.0106 0.0060 'International Tables Vol C Tables 4.2.6.8 and 6.1.1.4'
S S 0.1246 0.1234 'International Tables Vol C Tables 4.2.6.8 and 6.1.1.4'

loop_
_geom_angle_atom_site_label_1
_geom_angle_atom_site_label_2
_geom_angle_atom_site_label_3
_geom_angle
O1 S1 O2 118.81(9)
O1 S1 C4 107.23(8)
O2 S1 C4 108.48(8)
O1 S1 C19 107.36(8)
O2 S1 C19 108.37(8)
C4 S1 C19 105.89(7)
N2 N1 C5 113.22(14)
N2 N1 C12 111.9(3)
C5 N1 C12 134.9(3)
N2 N1 C12' 126.1(3)
C5 N1 C12' 120.7(3)
C3 N2 N1 105.36(14)
C2 C1 H1A 109.5
C2 C1 H1B 109.5
H1A C1 H1B 109.5
C2 C1 H1C 109.5
H1A C1 H1C 109.5
H1B C1 H1C 109.5
O3 C2 C3 121.22(18)
O3 C2 C1 122.0(2)
C3 C2 C1 116.76(17)
N2 C3 C4 110.24(16)
N2 C3 C2 117.59(16)
C4 C3 C2 132.17(16)
C5 C4 C3 105.91(15)
C5 C4 S1 124.43(14)
C3 C4 S1 129.29(14)
N1 C5 C4 105.25(16)
N1 C5 C6 122.09(16)
C4 C5 C6 132.64(16)
C11 C6 C7 119.18(19)
C11 C6 C5 121.16(18)
C7 C6 C5 119.66(16)
C8 C7 C6 119.9(2)
C8 C7 H7 120.0
C6 C7 H7 120.0
C9 C8 C7 120.2(2)
C9 C8 H8 119.9
C7 C8 H8 119.9
C8 C9 C10 120.2(2)
C8 C9 H9 119.9
C10 C9 H9 119.9
C9 C10 C11 120.2(2)
C9 C10 H10 119.9
C11 C10 H10 119.9
C6 C11 C10 120.3(2)
C6 C11 H11 119.9
C10 C11 H11 119.9
C13 C12 C17 120.0
C13 C12 N1 123.6(7)
C17 C12 N1 114.5(7)
C14 C13 C12 120.0
C14 C13 H13 120.0
C12 C13 H13 120.0
C13 C14 C15 120.0
C13 C14 H14 120.0
C15 C14 H14 120.0
C16 C15 C14 120.0
C16 C15 H15 120.0
C14 C15 H15 120.0
C15 C16 C17 120.0
C15 C16 C18 114.4(7)
C17 C16 C18 125.6(7)
C16 C17 C12 120.0
C16 C17 H17 120.0
C12 C17 H17 120.0
C13' C12' C17' 120.0
C13' C12' N1 113.7(7)
C17' C12' N1 124.2(7)
C12' C13' C14' 120.0
C12' C13' H13' 120.0
C14' C13' H13' 120.0
C13' C14' C15' 120.0
C13' C14' H14' 120.0
C15' C14' H14' 120.0
C14' C15' C16' 120.0
C14' C15' H15' 120.0
C16' C15' H15' 120.0
C17' C16' C15' 120.0
C17' C16' C18' 113.1(7)
C15' C16' C18' 126.9(7)
C16' C17' C12' 120.0
C16' C17' H17' 120.0
C12' C17' H17' 120.0
C16' C18' H18D 109.5
C16' C18' H18E 109.5
H18D C18' H18E 109.5
C16' C18' H18F 109.5
H18D C18' H18F 109.5
H18E C18' H18F 109.5
C24 C19 C20 121.21(13)
C24 C19 S1 119.32(14)
C20 C19 S1 119.46(6)
C19 C20 C21 118.73(15)
C19 C20 H20 120.6
C21 C20 H20 120.6
C22 C21 C20 120.3(2)
C22 C21 H21 119.8
C20 C21 H21 119.8
C23 C22 C21 120.4(2)
C23 C22 H22 119.8
C21 C22 H22 119.8
C22 C23 C24 120.1(2)
C22 C23 H23 119.9
C24 C23 H23 119.9
C19 C24 C23 119.2(2)
C19 C24 H24 120.4
C23 C24 H24 120.4

loop_
_geom_bond_atom_site_label_1
_geom_bond_atom_site_label_2
_geom_bond_distance
S1 O1 1.4316(14)
S1 O2 1.4314(14)
S1 C4 1.7554(17)
S1 C19 1.7713(15)
O3 C2 1.211(2)
N1 N2 1.358(2)
N1 C5 1.361(2)
N1 C12 1.434(5)
N1 C12' 1.450(5)
N2 C3 1.332(2)
C1 C2 1.495(3)
C1 H1A 0.9600
C1 H1B 0.9600
C1 H1C 0.9600
C2 C3 1.484(3)
C3 C4 1.426(2)
C4 C5 1.390(2)
C5 C6 1.469(3)
C6 C11 1.380(3)
C6 C7 1.387(3)
C7 C8 1.385(3)
C7 H7 0.9300
C8 C9 1.367(4)
C8 H8 0.9300
C9 C10 1.368(4)
C9 H9 0.9300
C10 C11 1.381(3)
C10 H10 0.9300
C11 H11 0.9300
C12 C13 1.3900
C12 C17 1.3900
C13 C14 1.3900
C13 H13 0.9300
C14 C15 1.3900
C14 H14 0.9300
C15 C16 1.3900
C15 H15 0.9300
C16 C17 1.3900
C16 C18 1.525(6)
C17 H17 0.9300
C18 H18A 0.9600
C18 H18B 0.9600
C18 H18C 0.9600
C12' C13' 1.3900
C12' C17' 1.3900
C13' C14' 1.3900
C13' H13' 0.9300
C14' C15' 1.3900
C14' H14' 0.9300
C15' C16' 1.3900
C15' H15' 0.9300
C16' C17' 1.3900
C16' C18' 1.547(5)
C17' H17' 0.9300
C18' H18D 0.9600
C18' H18E 0.9600
C18' H18F 0.9600
C19 C24 1.381(2)
C19 C20 1.382(3)
C20 C21 1.387(3)
C20 H20 0.9300
C21 C22 1.382(4)
C21 H21 0.9300
C22 C23 1.366(4)
C22 H22 0.9300
C23 C24 1.389(3)
C23 H23 0.9300
C24 H24 0.9300

loop_
_geom_torsion_atom_site_label_1
_geom_torsion_atom_site_label_2
_geom_torsion_atom_site_label_3
_geom_torsion_atom_site_label_4
_geom_torsion
C5 N1 N2 C3 -1.55(19)
C12 N1 N2 C3 177.1(5)
C12' N1 N2 C3 179.6(5)
N1 N2 C3 C4 0.88(19)
N1 N2 C3 C2 -178.29(14)
O3 C2 C3 N2 150.22(18)
C1 C2 C3 N2 -29.7(2)
O3 C2 C3 C4 -28.7(3)
C1 C2 C3 C4 151.39(19)
N2 C3 C4 C5 0.03(19)
C2 C3 C4 C5 179.04(18)
N2 C3 C4 S1 173.15(13)
C2 C3 C4 S1 -7.8(3)
O1 S1 C4 C5 22.34(17)
O2 S1 C4 C5 151.81(14)
C19 S1 C4 C5 -92.06(15)
O1 S1 C4 C3 -149.63(16)
O2 S1 C4 C3 -20.16(18)
C19 S1 C4 C3 95.97(16)
N2 N1 C5 C4 1.57(19)
C12 N1 C5 C4 -176.6(6)
C12' N1 C5 C4 -179.5(5)
N2 N1 C5 C6 -176.67(15)
C12 N1 C5 C6 5.1(7)
C12' N1 C5 C6 2.3(5)
C3 C4 C5 N1 -0.93(18)
S1 C4 C5 N1 -174.47(12)
C3 C4 C5 C6 177.05(17)
S1 C4 C5 C6 3.5(3)
N1 C5 C6 C11 -113.8(2)
C4 C5 C6 C11 68.5(3)
N1 C5 C6 C7 67.2(2)
C4 C5 C6 C7 -110.5(2)
C11 C6 C7 C8 -0.9(3)
C5 C6 C7 C8 178.2(2)
C6 C7 C8 C9 -0.6(4)
C7 C8 C9 C10 1.6(4)
C8 C9 C10 C11 -1.1(4)
C7 C6 C11 C10 1.4(3)
C5 C6 C11 C10 -177.7(2)
C9 C10 C11 C6 -0.4(4)
N2 N1 C12 C13 79.0(4)
C5 N1 C12 C13 -102.8(6)
C12' N1 C12 C13 -93(3)
N2 N1 C12 C17 -116.8(4)
C5 N1 C12 C17 61.4(7)
C12' N1 C12 C17 71(3)
C17 C12 C13 C14 0.0
N1 C12 C13 C14 163.3(5)
C12 C13 C14 C15 0.0
C13 C14 C15 C16 0.0
C14 C15 C16 C17 0.0
C14 C15 C16 C18 177.0(10)
C15 C16 C17 C12 0.0
C18 C16 C17 C12 -176.7(11)
C13 C12 C17 C16 0.0
N1 C12 C17 C16 -164.8(5)
N2 N1 C12' C13' 54.4(6)
C5 N1 C12' C13' -124.5(3)
C12 N1 C12' C13' 64(3)
N2 N1 C12' C17' -108.7(6)
C5 N1 C12' C17' 72.4(6)
C12 N1 C12' C17' -99(3)
C17' C12' C13' C14' 0.0
N1 C12' C13' C14' -163.9(6)
C12' C13' C14' C15' 0.0
C13' C14' C15' C16' 0.0
C14' C15' C16' C17' 0.0
C14' C15' C16' C18' 179.9(11)
C15' C16' C17' C12' 0.0
C18' C16' C17' C12' -179.9(9)
C13' C12' C17' C16' 0.0
N1 C12' C17' C16' 162.1(6)
O1 S1 C19 C24 -10.71(16)
O2 S1 C19 C24 -140.20(14)
C4 S1 C19 C24 103.59(15)
O1 S1 C19 C20 167.98(11)
O2 S1 C19 C20 38.50(12)
C4 S1 C19 C20 -77.71(12)
C24 C19 C20 C21 -0.3(2)
S1 C19 C20 C21 -178.99(16)
C19 C20 C21 C22 -0.2(3)
C20 C21 C22 C23 0.7(4)
C21 C22 C23 C24 -0.7(4)
C20 C19 C24 C23 0.3(3)
S1 C19 C24 C23 178.96(16)
C22 C23 C24 C19 0.2(3)
